data_1546476
loop_
_publ_author_name
'Matvienko, Alexander A.'
'Maslennikov, Daniel V.'
'Zakharov, Boris A.'
'Sidelnikov, Anatoly A.'
'Chizhik, Stanislav A.'
'Boldyreva, Elena V.'

_publ_section_title
;
 Structural aspects of displacive transformations: what can optical
 microscopy contribute? Dehydration of Sm~2~(C~2~O~4~)~3~&#x00B7;10H~2~O
 as a case study
;
_journal_issue 5
_journal_name_full IUCrJ
_journal_page_first
;
;
_journal_paper_doi 10.1107/S2052252517008624
_journal_volume 4
_journal_year 2017
_chemical_formula_sum 'C3 H6 O9 Sm'
_chemical_formula_weight 336.43
_space_group_crystal_system monoclinic
_space_group_IT_number 14
_space_group_name_Hall '-P 2ybc'
_space_group_name_H-M_alt 'P 1 21/c 1'
_symmetry_space_group_name_Hall '-P 2ybc'
_symmetry_space_group_name_H-M 'P 1 21/c 1'
_atom_sites_solution_hydrogens difmap
_atom_sites_solution_primary direct
_atom_sites_solution_secondary difmap
_audit_creation_method SHELXL-2016/6
_cell_angle_alpha 90
_cell_angle_beta 90.393(3)
_cell_angle_gamma 90
_cell_formula_units_Z 4
_cell_length_a 8.4368(3)
_cell_length_b 9.7963(3)
_cell_length_c 9.4986(4)
_cell_measurement_reflns_used 1917
_cell_measurement_temperature 293(2)
_cell_measurement_theta_max 28.1986
_cell_measurement_theta_min 2.0746
_cell_volume 785.04(5)
_computing_structure_refinement 'SHELXL-2016/6 (Sheldrick, 2016)'
_diffrn_ambient_temperature 293(2)
_diffrn_detector_area_resol_mean 10.3457
_diffrn_measured_fraction_theta_full 1.000
_diffrn_measured_fraction_theta_max 1.000
_diffrn_measurement_device_type 'Xcalibur, Ruby, Gemini ultra'
_diffrn_measurement_method \w-scan
_diffrn_radiation_monochromator graphite
_diffrn_radiation_source 'Enhance (Mo) X-ray Source'
_diffrn_radiation_wavelength 0.7093
_diffrn_reflns_av_R_equivalents 0.0351
_diffrn_reflns_av_unetI/netI 0.0378
_diffrn_reflns_Laue_measured_fraction_full 1.000
_diffrn_reflns_Laue_measured_fraction_max 1.000
_diffrn_reflns_limit_h_max 9
_diffrn_reflns_limit_h_min -10
_diffrn_reflns_limit_k_max 10
_diffrn_reflns_limit_k_min -12
_diffrn_reflns_limit_l_max 11
_diffrn_reflns_limit_l_min -11
_diffrn_reflns_number 4769
_diffrn_reflns_point_group_measured_fraction_full 1.000
_diffrn_reflns_point_group_measured_fraction_max 1.000
_diffrn_reflns_theta_full 25.187
_diffrn_reflns_theta_max 26.311
_diffrn_reflns_theta_min 2.409
_exptl_absorpt_coefficient_mu 7.506
_exptl_absorpt_correction_T_max 1.00000
_exptl_absorpt_correction_T_min 0.72702
_exptl_absorpt_correction_type multi-scan
_exptl_absorpt_process_details
;
CrysAlisPro, Agilent Technologies,
Version 1.171.35.21 (release 20-01-2012 CrysAlis171 .NET)
(compiled Jan 23 2012,18:06:46)
Empirical absorption correction using spherical harmonics,
 implemented in SCALE3 ABSPACK scaling algorithm.
;
_exptl_crystal_colour colourless
_exptl_crystal_density_diffrn 2.846
_exptl_crystal_description prism
_exptl_crystal_F_000 632
_exptl_crystal_size_max 0.12
_exptl_crystal_size_mid 0.10
_exptl_crystal_size_min 0.01
_refine_diff_density_max 1.456
_refine_diff_density_min -0.736
_refine_diff_density_rms 0.173
_refine_ls_extinction_method none
_refine_ls_goodness_of_fit_ref 1.037
_refine_ls_hydrogen_treatment refxyz
_refine_ls_matrix_type full
_refine_ls_number_parameters 136
_refine_ls_number_reflns 1595
_refine_ls_number_restraints 6
_refine_ls_restrained_S_all 1.039
_refine_ls_R_factor_all 0.0469
_refine_ls_R_factor_gt 0.0299
_refine_ls_shift/su_max 0.000
_refine_ls_shift/su_mean 0.000
_refine_ls_structure_factor_coef Fsqd
_refine_ls_weighting_details 'w=1/[\s^2^(Fo^2^)+(0.0259P)^2^] where P=(Fo^2^+2Fc^2^)/3'
_refine_ls_weighting_scheme calc
_refine_ls_wR_factor_gt 0.0590
_refine_ls_wR_factor_ref 0.0659
_reflns_Friedel_coverage 0.000
_reflns_number_gt 1181
_reflns_number_total 1595
_reflns_threshold_expression 'I > 2\s(I)'
_cod_data_source_file lt5002.cif
_cod_data_source_block II
_cod_database_code 1546476
_shelx_shelxl_version_number 2016/6
_shelx_space_group_comment
;
The symmetry employed for this shelxl refinement is uniquely defined
by the following loop, which should always be used as a source of
symmetry information in preference to the above space-group names.
They are only intended as comments.
;

loop_
_space_group_symop_operation_xyz
'x, y, z'
'-x, y+1/2, -z+1/2'
'-x, -y, -z'
'x, -y-1/2, z-1/2'

loop_
_atom_site_label
_atom_site_type_symbol
_atom_site_fract_x
_atom_site_fract_y
_atom_site_fract_z
_atom_site_U_iso_or_equiv
_atom_site_adp_type
_atom_site_occupancy
_atom_site_site_symmetry_order
_atom_site_calc_flag
_atom_site_refinement_flags_posn
_atom_site_refinement_flags_adp
C1 C 0.4333(7) 0.5195(6) -0.0541(6) 0.0181(13) Uani 1 1 d . .
C2 C 0.0238(6) 0.5716(6) 0.5237(6) 0.0171(13) Uani 1 1 d . .
C3 C 0.5257(6) 0.5738(6) 0.4837(5) 0.0161(12) Uani 1 1 d . .
O1 O 0.2934(5) 0.5211(4) -0.0081(4) 0.0236(10) Uani 1 1 d . .
O2 O 0.4766(4) 0.5458(4) -0.1765(4) 0.0219(9) Uani 1 1 d . .
O3 O 0.1256(5) 0.6316(4) 0.4502(4) 0.0229(10) Uani 1 1 d . .
O4 O -0.0420(4) 0.6212(4) 0.6288(4) 0.0192(9) Uani 1 1 d . .
O5 O 0.4480(5) 0.6363(4) 0.3920(4) 0.0232(9) Uani 1 1 d . .
O6 O 0.6393(4) 0.6214(4) 0.5539(4) 0.0198(9) Uani 1 1 d . .
O7 O 0.2910(6) 0.7448(4) 0.1795(5) 0.0274(11) Uani 1 1 d D .
H7A H 0.345(7) 0.801(6) 0.228(6) 0.041 Uiso 1 1 d D U
H7B H 0.261(7) 0.778(6) 0.108(5) 0.041 Uiso 1 1 d D U
O8 O -0.0130(5) 0.5873(4) 0.1529(5) 0.0291(11) Uani 1 1 d D .
H8A H -0.079(7) 0.536(6) 0.120(7) 0.044 Uiso 1 1 d D U
H8B H -0.019(8) 0.669(4) 0.135(7) 0.044 Uiso 1 1 d D U
O9 O 0.2046(6) 0.2865(5) 0.1464(5) 0.0379(13) Uani 1 1 d D .
H9B H 0.250(8) 0.240(7) 0.083(6) 0.057 Uiso 1 1 d D U
H9A H 0.162(8) 0.227(6) 0.206(7) 0.057 Uiso 1 1 d D U
Sm1 Sm 0.25243(3) 0.51101(3) 0.25099(3) 0.01288(11) Uani 1 1 d . .

loop_
_atom_site_aniso_label
_atom_site_aniso_U_11
_atom_site_aniso_U_22
_atom_site_aniso_U_33
_atom_site_aniso_U_23
_atom_site_aniso_U_13
_atom_site_aniso_U_12
C1 0.016(3) 0.022(3) 0.017(3) -0.001(2) -0.001(3) 0.002(3)
C2 0.015(3) 0.023(3) 0.014(3) 0.000(2) -0.002(2) -0.002(3)
C3 0.015(3) 0.020(3) 0.014(3) -0.002(2) 0.002(2) 0.003(3)
O1 0.016(2) 0.037(3) 0.018(2) -0.0014(18) 0.0023(17) 0.0002(19)
O2 0.017(2) 0.035(2) 0.014(2) 0.0043(18) 0.0029(17) 0.0049(19)
O3 0.026(2) 0.023(2) 0.020(2) -0.0067(17) 0.0102(18) -0.0112(19)
O4 0.017(2) 0.023(2) 0.018(2) -0.0050(17) 0.0051(17) -0.0037(18)
O5 0.028(2) 0.023(2) 0.019(2) 0.0049(17) -0.0099(18) -0.002(2)
O6 0.017(2) 0.022(2) 0.020(2) 0.0034(17) -0.0051(17) -0.0087(18)
O7 0.035(3) 0.022(3) 0.025(3) 0.0129(19) -0.015(2) -0.005(2)
O8 0.022(2) 0.025(3) 0.041(3) 0.007(2) -0.009(2) -0.003(2)
O9 0.049(3) 0.026(3) 0.039(3) -0.014(2) 0.028(2) -0.007(2)
Sm1 0.01180(17) 0.01742(18) 0.00945(17) 0.00033(13) 0.00144(11) -0.00002(14)

loop_
_atom_type_symbol
_atom_type_description
_atom_type_scat_dispersion_real
_atom_type_scat_dispersion_imag
_atom_type_scat_source
C C 0.0033 0.0016 'International Tables Vol C Tables 4.2.6.8 and 6.1.1.4'
H H 0.0000 0.0000 'International Tables Vol C Tables 4.2.6.8 and 6.1.1.4'
O O 0.0106 0.0060 'International Tables Vol C Tables 4.2.6.8 and 6.1.1.4'
Sm Sm -0.1638 3.4418 'International Tables Vol C Tables 4.2.6.8 and 6.1.1.4'

loop_
_geom_angle_atom_site_label_1
_geom_angle_atom_site_label_2
_geom_angle_atom_site_label_3
_geom_angle
_geom_angle_site_symmetry_1
_geom_angle_site_symmetry_3
O2 C1 O1 126.9(5) . .
O2 C1 C1 116.7(6) . 3_665
O1 C1 C1 116.4(6) . 3_665
O4 C2 O3 125.0(5) . .
O4 C2 C2 118.6(6) . 3_566
O3 C2 C2 116.4(6) . 3_566
O5 C3 O6 125.8(5) . .
O5 C3 C3 117.0(6) . 3_666
O6 C3 C3 117.2(6) . 3_666
C1 O1 Sm1 118.6(4) . .
C1 O2 Sm1 119.9(3) . 3_665
C2 O3 Sm1 120.1(4) . .
C2 O4 Sm1 119.3(3) . 3_566
C3 O5 Sm1 119.0(4) . .
C3 O6 Sm1 119.2(3) . 3_666
O7 Sm1 O6 132.03(13) . 3_666
O7 Sm1 O9 139.65(16) . .
O6 Sm1 O9 83.68(15) 3_666 .
O7 Sm1 O5 65.54(13) . .
O6 Sm1 O5 66.60(13) 3_666 .
O9 Sm1 O5 141.43(16) . .
O7 Sm1 O2 90.37(15) . 3_665
O6 Sm1 O2 75.75(12) 3_666 3_665
O9 Sm1 O2 80.27(15) . 3_665
O5 Sm1 O2 69.31(13) . 3_665
O7 Sm1 O3 79.75(15) . .
O6 Sm1 O3 80.49(13) 3_666 .
O9 Sm1 O3 131.86(13) . .
O5 Sm1 O3 68.68(13) . .
O2 Sm1 O3 137.18(13) 3_665 .
O7 Sm1 O4 136.34(15) . 3_566
O6 Sm1 O4 68.75(12) 3_666 3_566
O9 Sm1 O4 66.48(13) . 3_566
O5 Sm1 O4 119.44(12) . 3_566
O2 Sm1 O4 133.06(13) 3_665 3_566
O3 Sm1 O4 65.40(12) . 3_566
O7 Sm1 O1 70.38(15) . .
O6 Sm1 O1 136.02(13) 3_666 .
O9 Sm1 O1 69.99(14) . .
O5 Sm1 O1 115.05(13) . .
O2 Sm1 O1 65.76(12) 3_665 .
O3 Sm1 O1 143.03(13) . .
O4 Sm1 O1 125.45(12) 3_566 .
O7 Sm1 O8 74.75(14) . .
O6 Sm1 O8 139.77(14) 3_666 .
O9 Sm1 O8 88.46(16) . .
O5 Sm1 O8 130.10(14) . .
O2 Sm1 O8 141.43(14) 3_665 .
O3 Sm1 O8 75.80(15) . .
O4 Sm1 O8 71.93(14) 3_566 .
O1 Sm1 O8 75.71(14) . .

loop_
_geom_bond_atom_site_label_1
_geom_bond_atom_site_label_2
_geom_bond_distance
_geom_bond_site_symmetry_2
C1 O2 1.248(6) .
C1 O1 1.262(6) .
C1 C1 1.566(11) 3_665
C2 O4 1.244(6) .
C2 O3 1.257(6) .
C2 C2 1.526(12) 3_566
C3 O5 1.248(6) .
C3 O6 1.254(6) .
C3 C3 1.541(11) 3_666
O1 Sm1 2.489(4) .
O2 Sm1 2.462(4) 3_665
O3 Sm1 2.479(4) .
O4 Sm1 2.482(4) 3_566
O5 Sm1 2.448(4) .
O6 Sm1 2.435(4) 3_666
O7 Sm1 2.412(4) .
O8 Sm1 2.533(4) .
O9 Sm1 2.446(4) .

loop_
_geom_torsion_atom_site_label_1
_geom_torsion_atom_site_label_2
_geom_torsion_atom_site_label_3
_geom_torsion_atom_site_label_4
_geom_torsion
_geom_torsion_site_symmetry_1
_geom_torsion_site_symmetry_4
O2 C1 O1 Sm1 -167.4(5) . .
C1 C1 O1 Sm1 12.4(8) 3_665 .
O1 C1 O2 Sm1 -167.2(5) . 3_665
C1 C1 O2 Sm1 12.9(8) 3_665 3_665
O4 C2 O3 Sm1 177.1(4) . .
C2 C2 O3 Sm1 -4.5(8) 3_566 .
O3 C2 O4 Sm1 176.1(4) . 3_566
C2 C2 O4 Sm1 -2.2(8) 3_566 3_566
O6 C3 O5 Sm1 172.8(4) . .
C3 C3 O5 Sm1 -9.1(8) 3_666 .
O5 C3 O6 Sm1 171.6(4) . 3_666
C3 C3 O6 Sm1 -6.5(8) 3_666 3_666
